data_7719550
loop_
_publ_author_name
'Yin, Xin-Ru'
'Lu, Zhi-Wei'
'Chen, Xi-Meng'
'He, Li-Qing'
'Chen, Xuenian'

_publ_section_title
;
 A simple and efficient method to synthesize metal salts of
 M<sub>2</sub>[<i>trans</i>-B<sub>20</sub>H<sub>18</sub>] (M = Li, Na, K,
 and Cu).
;
_journal_issue 37
_journal_name_full 'Dalton transactions (Cambridge, England : 2003)'
_journal_page_first 13929
_journal_page_last 13933
_journal_paper_doi 10.1039/d5dt01718a
_journal_volume 54
_journal_year 2025
_chemical_formula_moiety 'C4 H22 B20 K2 N2'
_chemical_formula_sum 'C4 H22 B20 K2 N2'
_chemical_formula_weight 392.63
_space_group_crystal_system monoclinic
_space_group_IT_number 14
_space_group_name_Hall '-P 2ybc'
_space_group_name_H-M_alt 'P 1 21/c 1'
_atom_sites_solution_hydrogens mixed
_audit_creation_date 2025-01-06
_audit_creation_method
;
Olex2 1.5
(compiled 2024.02.16 svn.r378c4104 for OlexSys, GUI svn.r6928)
;
_audit_update_record
;
2025-01-09 deposited with the CCDC.	2025-08-20 downloaded from the CCDC.
;
_cell_angle_alpha 90
_cell_angle_beta 91.103(4)
_cell_angle_gamma 90
_cell_formula_units_Z 2
_cell_length_a 10.8619(12)
_cell_length_b 10.5089(12)
_cell_length_c 9.4508(12)
_cell_measurement_reflns_used 5340
_cell_measurement_temperature 290.00
_cell_measurement_theta_max 26.82
_cell_measurement_theta_min 2.70
_cell_volume 1078.6(2)
_computing_cell_refinement 'SAINT v8.37A (Bruker, 2015)'
_computing_data_reduction 'SAINT v8.37A (Bruker, 2015)'
_computing_molecular_graphics 'Olex2 1.5 (Dolomanov et al., 2009)'
_computing_publication_material 'Olex2 1.5 (Dolomanov et al., 2009)'
_computing_structure_refinement 'SHELXL 2018/3 (Sheldrick, 2015)'
_computing_structure_solution 'SHELXT 2014/5 (Sheldrick, 2014)'
_diffrn_ambient_temperature 290.00
_diffrn_measured_fraction_theta_full 0.997
_diffrn_measured_fraction_theta_max 0.993
_diffrn_measurement_device_type 'Bruker APEX-II CCD'
_diffrn_measurement_method '\f and \w scans'
_diffrn_radiation_type MoK\a
_diffrn_radiation_wavelength 0.71073
_diffrn_reflns_av_R_equivalents 0.0670
_diffrn_reflns_av_unetI/netI 0.0410
_diffrn_reflns_Laue_measured_fraction_full 0.997
_diffrn_reflns_Laue_measured_fraction_max 0.993
_diffrn_reflns_limit_h_max 14
_diffrn_reflns_limit_h_min -14
_diffrn_reflns_limit_k_max 13
_diffrn_reflns_limit_k_min -12
_diffrn_reflns_limit_l_max 12
_diffrn_reflns_limit_l_min -12
_diffrn_reflns_number 16989
_diffrn_reflns_point_group_measured_fraction_full 0.997
_diffrn_reflns_point_group_measured_fraction_max 0.993
_diffrn_reflns_theta_full 25.242
_diffrn_reflns_theta_max 27.588
_diffrn_reflns_theta_min 2.697
_diffrn_source_current 1.0
_diffrn_source_power 0.05
_diffrn_source_voltage 50.0
_diffrn_standards_number 0
_exptl_absorpt_coefficient_mu 0.432
_exptl_absorpt_correction_T_max 0.7456
_exptl_absorpt_correction_T_min 0.6357
_exptl_absorpt_correction_type none
_exptl_absorpt_process_details
;
SADABS-2016/2 (Bruker,2016/2) was used for absorption correction.
wR2(int) was 0.1324 before and 0.0747 after correction.
The Ratio of minimum to maximum transmission is 0.8526.
The \l/2 correction factor is Not present.
;
_exptl_crystal_colour 'clear light colourless'
_exptl_crystal_colour_lustre clear
_exptl_crystal_colour_modifier light
_exptl_crystal_colour_primary colourless
_exptl_crystal_density_diffrn 1.209
_exptl_crystal_description block
_exptl_crystal_F_000 396
_exptl_crystal_size_max 0.02
_exptl_crystal_size_mid 0.02
_exptl_crystal_size_min 0.02
_refine_diff_density_max 0.760
_refine_diff_density_min -0.592
_refine_diff_density_rms 0.096
_refine_ls_extinction_method none
_refine_ls_goodness_of_fit_ref 1.156
_refine_ls_hydrogen_treatment mixed
_refine_ls_matrix_type full
_refine_ls_number_parameters 136
_refine_ls_number_reflns 2484
_refine_ls_number_restraints 0
_refine_ls_restrained_S_all 1.156
_refine_ls_R_factor_all 0.1060
_refine_ls_R_factor_gt 0.0811
_refine_ls_shift/su_max 0.000
_refine_ls_shift/su_mean 0.000
_refine_ls_structure_factor_coef Fsqd
_refine_ls_weighting_details 'w=1/[\s^2^(Fo^2^)+(0.1509P)^2^+1.3818P] where P=(Fo^2^+2Fc^2^)/3'
_refine_ls_weighting_scheme calc
_refine_ls_wR_factor_gt 0.2640
_refine_ls_wR_factor_ref 0.2940
_reflns_Friedel_coverage 0.000
_reflns_number_gt 1844
_reflns_number_total 2484
_reflns_threshold_expression 'I > 2\s(I)'
_cod_data_source_file d5dt01718a2.cif
_cod_data_source_block a_a
_cod_database_code 7719550
_shelx_shelxl_version_number 2018/3
_shelx_space_group_comment
;
The symmetry employed for this shelxl refinement is uniquely defined
by the following loop, which should always be used as a source of
symmetry information in preference to the above space-group names.
They are only intended as comments.
;
_shelx_estimated_absorpt_t_max 0.991
_shelx_estimated_absorpt_t_min 0.991
_olex2_refinement_description
;
1.a Idealised Me refined as rotating group:
 C003(H00A,H00B,H00C)
1.b Boron cage BH refined with riding coordinates:
 B006(H006), B008(H008), B009(H009), B00A(H00D), B00B(H00E), B00C(H00F)
;
_olex2_submission_special_instructions 'No special instructions were received'

loop_
_space_group_symop_operation_xyz
'x, y, z'
'-x, y+1/2, -z+1/2'
'-x, -y, -z'
'x, -y-1/2, z-1/2'

loop_
_atom_site_label
_atom_site_type_symbol
_atom_site_fract_x
_atom_site_fract_y
_atom_site_fract_z
_atom_site_U_iso_or_equiv
_atom_site_adp_type
_atom_site_occupancy
_atom_site_site_symmetry_order
_atom_site_calc_flag
_atom_site_refinement_flags_posn
_atom_site_refinement_flags_adp
_atom_site_refinement_flags_occupancy
_atom_site_disorder_assembly
_atom_site_disorder_group
K001 K 0.50023(9) 0.70827(11) 0.74075(11) 0.0622(4) Uani 1 1 d . . . . .
N002 N 0.3944(4) 0.8672(5) 0.5227(6) 0.0750(13) Uani 1 1 d . . . . .
C003 C 0.1682(4) 0.9376(5) 0.5021(5) 0.0551(11) Uani 1 1 d . . . . .
H00A H 0.141375 0.930989 0.404975 0.083 Uiso 1 1 calc R U . . .
H00B H 0.160129 1.024060 0.533220 0.083 Uiso 1 1 calc R U . . .
H00C H 0.118404 0.883351 0.559427 0.083 Uiso 1 1 calc R U . . .
C004 C 0.2951(4) 0.8990(5) 0.5151(5) 0.0550(10) Uani 1 1 d . . . . .
B005 B 0.0717(3) 0.4930(4) 0.5373(4) 0.0329(8) Uani 1 1 d . . . . .
B006 B 0.1781(3) 0.5729(4) 0.4120(4) 0.0358(8) Uani 1 1 d . . . . .
H006 H 0.174830 0.663357 0.353349 0.043 Uiso 1 1 calc R U . . .
B007 B 0.2240(3) 0.4146(4) 0.3602(4) 0.0378(8) Uani 1 1 d . . . . .
B008 B 0.1754(4) 0.3980(4) 0.6479(4) 0.0362(8) Uani 1 1 d . . . . .
H008 H 0.143593 0.353738 0.746189 0.043 Uiso 1 1 calc R U . . .
B009 B 0.1271(4) 0.3318(4) 0.4828(4) 0.0367(8) Uani 1 1 d . . . . .
H009 H 0.084615 0.236826 0.479032 0.044 Uiso 1 1 calc R U . . .
B00A B 0.2124(3) 0.5732(4) 0.5971(4) 0.0360(8) Uani 1 1 d . . . . .
H00D H 0.209443 0.663514 0.655768 0.043 Uiso 1 1 calc R U . . .
B00B B 0.3219(3) 0.5130(4) 0.4730(5) 0.0391(9) Uani 1 1 d . . . . .
H00E H 0.407419 0.555473 0.434094 0.047 Uiso 1 1 calc R U . . .
B00C B 0.0700(4) 0.4513(4) 0.3651(4) 0.0376(8) Uani 1 1 d . . . . .
H00F H 0.023792 0.436992 0.261757 0.045 Uiso 1 1 calc R U . . .
B00D B 0.2873(4) 0.3459(4) 0.5219(4) 0.0395(9) Uani 1 1 d . . . . .
B00E B 0.3182(4) 0.4607(4) 0.6442(5) 0.0419(9) Uani 1 1 d . . . . .
H00H H 0.384(5) 0.455(4) 0.736(5) 0.051(13) Uiso 1 1 d . . . . .
H00G H 0.336(4) 0.262(5) 0.515(4) 0.049(12) Uiso 1 1 d . . . . .

loop_
_atom_site_aniso_label
_atom_site_aniso_U_11
_atom_site_aniso_U_22
_atom_site_aniso_U_33
_atom_site_aniso_U_23
_atom_site_aniso_U_13
_atom_site_aniso_U_12
K001 0.0518(7) 0.0665(8) 0.0681(7) 0.0031(5) -0.0023(5) -0.0065(4)
N002 0.055(3) 0.074(3) 0.096(3) 0.014(2) -0.001(2) 0.003(2)
C003 0.055(2) 0.055(2) 0.055(2) -0.0019(19) -0.0032(19) 0.0111(19)
C004 0.057(3) 0.051(2) 0.057(2) 0.0067(19) 0.0017(19) -0.0008(19)
B005 0.0263(16) 0.0370(18) 0.0356(18) -0.0021(14) 0.0024(13) 0.0045(14)
B006 0.0287(17) 0.0355(19) 0.043(2) 0.0029(15) 0.0047(14) 0.0034(14)
B007 0.0290(17) 0.043(2) 0.041(2) -0.0013(16) 0.0021(14) 0.0088(15)
B008 0.0360(19) 0.0343(18) 0.0384(19) 0.0027(15) 0.0011(14) 0.0044(15)
B009 0.0346(18) 0.0311(18) 0.044(2) -0.0017(15) 0.0032(15) 0.0016(14)
B00A 0.0318(18) 0.0318(18) 0.044(2) 0.0007(15) 0.0020(15) 0.0000(14)
B00B 0.0241(16) 0.043(2) 0.050(2) 0.0027(17) 0.0039(15) 0.0015(15)
B00C 0.0320(18) 0.044(2) 0.0367(19) -0.0025(15) 0.0028(14) 0.0044(15)
B00D 0.0331(19) 0.040(2) 0.045(2) 0.0008(16) 0.0006(15) 0.0087(15)
B00E 0.0344(19) 0.048(2) 0.043(2) 0.0011(17) -0.0035(16) 0.0058(16)

loop_
_atom_type_symbol
_atom_type_description
_atom_type_scat_dispersion_real
_atom_type_scat_dispersion_imag
_atom_type_scat_source
C C 0.0033 0.0016 'International Tables Vol C Tables 4.2.6.8 and 6.1.1.4'
H H 0.0000 0.0000 'International Tables Vol C Tables 4.2.6.8 and 6.1.1.4'
B B 0.0013 0.0007 'International Tables Vol C Tables 4.2.6.8 and 6.1.1.4'
K K 0.2009 0.2494 'International Tables Vol C Tables 4.2.6.8 and 6.1.1.4'
N N 0.0061 0.0033 'International Tables Vol C Tables 4.2.6.8 and 6.1.1.4'

loop_
_geom_angle_atom_site_label_1
_geom_angle_atom_site_label_2
_geom_angle_atom_site_label_3
_geom_angle
_geom_angle_site_symmetry_1
_geom_angle_site_symmetry_3
_geom_angle_publ_flag
K001 K001 K001 158.97(5) 4_575 4_576 ?
K001 K001 H00H 99.9(9) 4_576 . ?
K001 K001 H00H 99.1(9) 4_575 . ?
N002 K001 K001 34.46(9) 4_576 4_576 ?
N002 K001 K001 156.96(9) 4_576 4_575 ?
N002 K001 K001 126.24(12) . 4_576 ?
N002 K001 K001 36.57(11) . 4_575 ?
N002 K001 N002 129.03(16) . 4_576 ?
N002 K001 B007 119.78(12) 4_576 3_666 ?
N002 K001 B007 111.11(13) . 3_666 ?
N002 K001 B00D 81.07(12) . 3_666 ?
N002 K001 B00D 117.96(13) . 2_656 ?
N002 K001 B00D 148.84(12) 4_576 3_666 ?
N002 K001 B00D 78.53(11) 4_576 2_656 ?
N002 K001 B00E 98.50(12) 4_576 2_656 ?
N002 K001 B00E 78.82(12) 4_576 . ?
N002 K001 B00E 91.71(13) . . ?
N002 K001 B00E 89.86(13) . 2_656 ?
N002 K001 H00H 66.9(9) 4_576 . ?
N002 K001 H00H 110.5(10) . . ?
B007 K001 K001 111.12(7) 3_666 4_576 ?
B007 K001 K001 77.16(7) 3_666 4_575 ?
B007 K001 B00D 76.36(10) 3_666 2_656 ?
B007 K001 B00D 30.54(9) 3_666 3_666 ?
B007 K001 B00E 83.12(11) 3_666 2_656 ?
B007 K001 H00H 91.7(9) 3_666 . ?
B00D K001 K001 46.13(7) 2_656 4_576 ?
B00D K001 K001 138.25(7) 3_666 4_576 ?
B00D K001 K001 122.84(7) 2_656 4_575 ?
B00D K001 K001 46.67(7) 3_666 4_575 ?
B00D K001 B00D 94.98(11) 3_666 2_656 ?
B00D K001 H00H 97.5(9) 3_666 . ?
B00D K001 H00H 131.3(9) 2_656 . ?
B00E K001 K001 83.46(8) . 4_575 ?
B00E K001 K001 64.08(8) 2_656 4_576 ?
B00E K001 K001 99.09(8) 2_656 4_575 ?
B00E K001 K001 113.24(8) . 4_576 ?
B00E K001 B007 98.35(11) . 3_666 ?
B00E K001 B00D 28.23(10) 2_656 2_656 ?
B00E K001 B00D 94.26(11) . 3_666 ?
B00E K001 B00D 88.15(11) 2_656 3_666 ?
B00E K001 B00D 149.95(11) . 2_656 ?
B00E K001 B00E 177.31(4) . 2_656 ?
B00E K001 H00H 18.8(9) . . ?
B00E K001 H00H 159.5(9) 2_656 . ?
K001 N002 K001 108.98(16) . 4_575 ?
C004 N002 K001 125.8(4) . . ?
C004 N002 K001 113.5(4) . 4_575 ?
H00A C003 H00B 109.5 . . ?
H00A C003 H00C 109.5 . . ?
H00B C003 H00C 109.5 . . ?
C004 C003 H00A 109.5 . . ?
C004 C003 H00B 109.5 . . ?
C004 C003 H00C 109.5 . . ?
N002 C004 C003 178.5(6) . . ?
B005 B005 B006 105.7(3) 3_566 . ?
B005 B005 B008 146.7(4) 3_566 . ?
B005 B005 B009 105.1(3) 3_566 . ?
B005 B005 B00A 147.3(4) 3_566 . ?
B005 B005 B00C 55.4(2) 3_566 3_566 ?
B006 B005 B009 91.5(2) . . ?
B006 B005 B00C 133.2(3) . 3_566 ?
B008 B005 B006 103.1(2) . . ?
B008 B005 B009 57.5(2) . . ?
B008 B005 B00A 64.6(2) . . ?
B008 B005 B00C 112.8(3) . 3_566 ?
B009 B005 B00C 132.8(3) . 3_566 ?
B00A B005 B006 57.6(2) . . ?
B00A B005 B009 103.4(2) . . ?
B00A B005 B00C 112.8(3) . 3_566 ?
B00C B005 B005 68.3(3) . 3_566 ?
B00C B005 B006 60.0(2) . . ?
B00C B005 B008 114.0(3) . . ?
B00C B005 B009 59.8(2) . . ?
B00C B005 B00A 114.4(3) . . ?
B00C B005 B00C 123.7(2) . 3_566 ?
B005 B006 H006 133.8 . . ?
B007 B006 B005 86.3(2) . . ?
B007 B006 H006 131.7 . . ?
B00A B006 B005 59.9(2) . . ?
B00A B006 H006 119.8 . . ?
B00A B006 B007 102.3(3) . . ?
B00A B006 B00C 111.6(3) . . ?
B00B B006 B005 100.7(3) . . ?
B00B B006 H006 119.4 . . ?
B00B B006 B007 61.0(2) . . ?
B00B B006 B00A 60.9(2) . . ?
B00B B006 B00C 113.4(3) . . ?
B00C B006 B005 54.8(2) . . ?
B00C B006 H006 118.6 . . ?
B00C B006 B007 57.1(2) . . ?
B006 B007 K001 132.2(2) . 3_666 ?
B006 B007 B00B 58.5(2) . . ?
B006 B007 B00D 103.9(3) . . ?
B009 B007 K001 121.5(2) . 3_666 ?
B009 B007 B006 95.9(2) . . ?
B009 B007 B00B 103.9(3) . . ?
B009 B007 B00D 58.9(2) . . ?
B00B B007 K001 82.68(18) . 3_666 ?
B00C B007 K001 162.2(2) . 3_666 ?
B00C B007 B006 60.8(2) . . ?
B00C B007 B009 60.7(2) . . ?
B00C B007 B00B 114.6(3) . . ?
B00C B007 B00D 114.8(3) . . ?
B00D B007 K001 76.39(17) . 3_666 ?
B00D B007 B00B 61.5(2) . . ?
B005 B008 H008 121.0 . . ?
B005 B008 B00A 57.8(2) . . ?
B009 B008 B005 62.7(2) . . ?
B009 B008 H008 118.9 . . ?
B009 B008 B00A 102.2(3) . . ?
B009 B008 B00D 59.5(2) . . ?
B00A B008 H008 132.7 . . ?
B00D B008 B005 101.8(3) . . ?
B00D B008 H008 131.0 . . ?
B00D B008 B00A 88.8(2) . . ?
B00E B008 B005 109.4(3) . . ?
B00E B008 H008 119.2 . . ?
B00E B008 B009 113.0(3) . . ?
B00E B008 B00A 55.3(2) . . ?
B00E B008 B00D 58.2(2) . . ?
B005 B009 H009 133.8 . . ?
B007 B009 B005 86.3(2) . . ?
B007 B009 H009 131.8 . . ?
B008 B009 B005 59.7(2) . . ?
B008 B009 B007 102.1(3) . . ?
B008 B009 H009 120.0 . . ?
B008 B009 B00C 111.4(3) . . ?
B00C B009 B005 54.8(2) . . ?
B00C B009 B007 57.3(2) . . ?
B00C B009 H009 118.6 . . ?
B00D B009 B005 100.7(3) . . ?
B00D B009 B007 60.8(2) . . ?
B00D B009 B008 60.9(2) . . ?
B00D B009 H009 119.4 . . ?
B00D B009 B00C 113.5(3) . . ?
B005 B00A B008 57.6(2) . . ?
B005 B00A H00D 121.5 . . ?
B006 B00A B005 62.4(2) . . ?
B006 B00A B008 101.6(3) . . ?
B006 B00A H00D 119.3 . . ?
B006 B00A B00B 59.2(2) . . ?
B008 B00A H00D 133.1 . . ?
B00B B00A B005 101.3(3) . . ?
B00B B00A B008 88.3(2) . . ?
B00B B00A H00D 131.1 . . ?
B00E B00A B005 108.5(3) . . ?
B00E B00A B006 112.5(3) . . ?
B00E B00A B008 54.5(2) . . ?
B00E B00A H00D 119.6 . . ?
B00E B00A B00B 58.4(2) . . ?
B006 B00B B007 60.5(2) . . ?
B006 B00B B00A 59.9(2) . . ?
B006 B00B H00E 119.5 . . ?
B006 B00B B00D 103.6(3) . . ?
B007 B00B H00E 121.6 . . ?
B007 B00B B00D 59.2(2) . . ?
B00A B00B B007 101.3(2) . . ?
B00A B00B H00E 130.4 . . ?
B00A B00B B00D 91.8(2) . . ?
B00D B00B H00E 130.0 . . ?
B00E B00B B006 112.7(3) . . ?
B00E B00B B007 110.4(3) . . ?
B00E B00B B00A 57.9(2) . . ?
B00E B00B H00E 118.8 . . ?
B00E B00B B00D 56.8(2) . . ?
B005 B00C B005 56.3(2) . 3_566 ?
B005 B00C B006 65.1(2) . . ?
B005 B00C B007 95.3(3) . . ?
B005 B00C B009 65.3(2) . . ?
B005 B00C H00F 152.8 . . ?
B005 B00C H00F 96.5 3_566 . ?
B006 B00C B005 101.2(3) . 3_566 ?
B006 B00C H00F 127.2 . . ?
B007 B00C B005 151.6(3) . 3_566 ?
B007 B00C B006 62.1(2) . . ?
B007 B00C B009 62.0(2) . . ?
B007 B00C H00F 111.9 . . ?
B009 B00C B005 100.9(3) . 3_566 ?
B009 B00C B006 97.5(3) . . ?
B009 B00C H00F 127.3 . . ?
K001 B00D K001 87.20(9) 3_666 2_646 ?
K001 B00D H00G 58(2) 3_666 . ?
K001 B00D H00G 50(2) 2_646 . ?
B007 B00D K001 73.07(18) . 3_666 ?
B007 B00D K001 159.9(2) . 2_646 ?
B007 B00D B00B 59.3(2) . . ?
B007 B00D H00G 118(2) . . ?
B008 B00D K001 171.4(2) . 3_666 ?
B008 B00D K001 98.4(2) . 2_646 ?
B008 B00D B007 100.8(3) . . ?
B008 B00D B00B 91.1(3) . . ?
B008 B00D H00G 131(2) . . ?
B009 B00D K001 136.8(2) . 2_646 ?
B009 B00D K001 120.0(2) . 3_666 ?
B009 B00D B007 60.3(2) . . ?
B009 B00D B008 59.5(2) . . ?
B009 B00D B00B 103.3(3) . . ?
B009 B00D H00G 115(3) . . ?
B00B B00D K001 80.59(18) . 3_666 ?
B00B B00D K001 114.6(2) . 2_646 ?
B00B B00D H00G 133(3) . . ?
B00E B00D K001 74.84(19) . 2_646 ?
B00E B00D K001 118.5(2) . 3_666 ?
B00E B00D B007 110.9(3) . . ?
B00E B00D B008 57.5(2) . . ?
B00E B00D B009 112.3(3) . . ?
B00E B00D B00B 57.3(2) . . ?
B00E B00D H00G 124(3) . . ?
K001 B00E K001 100.23(11) . 2_646 ?
K001 B00E H00H 50(2) 2_646 . ?
K001 B00E H00H 58(2) . . ?
B008 B00E K001 102.2(2) . 2_646 ?
B008 B00E K001 145.9(3) . . ?
B008 B00E B00A 70.2(2) . . ?
B008 B00E B00B 100.6(3) . . ?
B008 B00E B00D 64.4(2) . . ?
B008 B00E H00H 123(2) . . ?
B00A B00E K001 85.7(2) . . ?
B00A B00E K001 172.1(3) . 2_646 ?
B00A B00E B00B 63.7(2) . . ?
B00A B00E H00H 131(2) . . ?
B00B B00E K001 89.1(2) . . ?
B00B B00E K001 121.3(2) . 2_646 ?
B00B B00E H00H 137(3) . . ?
B00D B00E K001 146.7(3) . . ?
B00D B00E K001 76.9(2) . 2_646 ?
B00D B00E B00A 101.1(3) . . ?
B00D B00E B00B 66.0(3) . . ?
B00D B00E H00H 127(2) . . ?

loop_
_geom_bond_atom_site_label_1
_geom_bond_atom_site_label_2
_geom_bond_distance
_geom_bond_site_symmetry_2
_geom_bond_publ_flag
K001 K001 4.8061(7) 4_576 ?
K001 K001 4.8061(7) 4_575 ?
K001 N002 2.875(5) . ?
K001 N002 3.028(5) 4_576 ?
K001 B007 3.414(4) 3_666 ?
K001 B00D 3.500(4) 2_656 ?
K001 B00D 3.469(4) 3_666 ?
K001 B00E 3.469(4) 2_656 ?
K001 B00E 3.383(5) . ?
K001 H00H 2.95(5) . ?
N002 C004 1.130(6) . ?
C003 H00A 0.9600 . ?
C003 H00B 0.9600 . ?
C003 H00C 0.9600 . ?
C003 C004 1.440(6) . ?
B005 B005 1.704(7) 3_566 ?
B005 B006 1.870(5) . ?
B005 B008 1.820(5) . ?
B005 B009 1.873(5) . ?
B005 B00A 1.825(5) . ?
B005 B00C 1.902(5) 3_566 ?
B005 B00C 1.685(5) . ?
B006 H006 1.1000 . ?
B006 B007 1.808(6) . ?
B006 B00A 1.782(6) . ?
B006 B00B 1.770(5) . ?
B006 B00C 1.786(6) . ?
B007 B009 1.804(6) . ?
B007 B00B 1.815(6) . ?
B007 B00C 1.718(5) . ?
B007 B00D 1.813(6) . ?
B008 H008 1.1000 . ?
B008 B009 1.778(6) . ?
B008 B00A 1.947(6) . ?
B008 B00D 1.803(6) . ?
B008 B00E 1.686(6) . ?
B009 H009 1.1000 . ?
B009 B00C 1.782(6) . ?
B009 B00D 1.778(6) . ?
B00A H00D 1.1000 . ?
B00A B00B 1.801(6) . ?
B00A B00E 1.701(6) . ?
B00B H00E 1.1000 . ?
B00B B00D 1.856(6) . ?
B00B B00E 1.710(6) . ?
B00C H00F 1.1000 . ?
B00D B00E 1.700(6) . ?
B00D H00G 1.03(5) . ?
B00E H00H 1.12(5) . ?

loop_
_geom_torsion_atom_site_label_1
_geom_torsion_atom_site_label_2
_geom_torsion_atom_site_label_3
_geom_torsion_atom_site_label_4
_geom_torsion
_geom_torsion_site_symmetry_1
_geom_torsion_site_symmetry_2
_geom_torsion_site_symmetry_3
_geom_torsion_site_symmetry_4
_geom_torsion_publ_flag
K001 B007 B009 B005 150.6(2) 3_666 . . . ?
K001 B007 B009 B008 92.6(3) 3_666 . . . ?
K001 B007 B009 B00C -159.5(3) 3_666 . . . ?
K001 B007 B009 B00D 46.1(2) 3_666 . . . ?
K001 B007 B00B B006 150.8(2) 3_666 . . . ?
K001 B007 B00B B00A -163.7(2) 3_666 . . . ?
K001 B007 B00B B00D -78.45(17) 3_666 . . . ?
K001 B007 B00B B00E -103.9(2) 3_666 . . . ?
K001 B007 B00C B005 160.3(5) 3_666 . . 3_566 ?
K001 B007 B00C B005 160.8(8) 3_666 . . . ?
K001 B007 B00C B006 -141.0(8) 3_666 . . . ?
K001 B007 B00C B009 102.3(8) 3_666 . . . ?
K001 B007 B00D K001 11.4(7) 3_666 . . 2_646 ?
K001 B007 B00D B008 173.8(2) 3_666 . . . ?
K001 B007 B00D B009 -140.8(2) 3_666 . . . ?
K001 B007 B00D B00B 88.98(18) 3_666 . . . ?
K001 B007 B00D B00E 114.7(3) 3_666 . . . ?
K001 B00D B00E K001 10.6(5) 3_666 . . . ?
K001 B00D B00E K001 88.8(4) 2_646 . . . ?
K001 B00D B00E K001 -78.18(18) 3_666 . . 2_646 ?
K001 B00D B00E B008 171.2(3) 3_666 . . . ?
K001 B00D B00E B008 -110.7(2) 2_646 . . . ?
K001 B00D B00E B00A -172.1(3) 2_646 . . . ?
K001 B00D B00E B00A 109.7(3) 3_666 . . . ?
K001 B00D B00E B00B 133.4(2) 2_646 . . . ?
K001 B00D B00E B00B 55.2(2) 3_666 . . . ?
B005 B005 B006 B007 -104.5(3) 3_566 . . . ?
B005 B005 B006 B00A 148.9(4) 3_566 . . . ?
B005 B005 B006 B00B -164.0(3) 3_566 . . . ?
B005 B005 B006 B00C -52.7(3) 3_566 . . . ?
B005 B005 B008 B009 66.1(7) 3_566 . . . ?
B005 B005 B008 B00A -166.6(7) 3_566 . . . ?
B005 B005 B008 B00D 112.4(7) 3_566 . . . ?
B005 B005 B008 B00E 172.6(6) 3_566 . . . ?
B005 B005 B009 B007 105.0(3) 3_566 . . . ?
B005 B005 B009 B008 -148.7(4) 3_566 . . . ?
B005 B005 B009 B00C 53.1(3) 3_566 . . . ?
B005 B005 B009 B00D 164.4(3) 3_566 . . . ?
B005 B005 B00A B006 -66.8(7) 3_566 . . . ?
B005 B005 B00A B008 166.4(7) 3_566 . . . ?
B005 B005 B00A B00B -112.9(7) 3_566 . . . ?
B005 B005 B00A B00E -173.1(6) 3_566 . . . ?
B005 B005 B00C B006 124.4(3) 3_566 . . . ?
B005 B005 B00C B007 -179.7(3) 3_566 . . . ?
B005 B005 B00C B009 -123.8(3) 3_566 . . . ?
B005 B006 B007 K001 -145.2(3) . . . 3_666 ?
B005 B006 B007 B009 -1.8(3) . . . . ?
B005 B006 B007 B00B -104.4(3) . . . . ?
B005 B006 B007 B00C 49.8(2) . . . . ?
B005 B006 B007 B00D -61.1(3) . . . . ?
B005 B006 B00A B008 43.6(2) . . . . ?
B005 B006 B00A B00B 124.6(3) . . . . ?
B005 B006 B00A B00E 99.8(3) . . . . ?
B005 B006 B00B B007 79.6(3) . . . . ?
B005 B006 B00B B00A -46.5(2) . . . . ?
B005 B006 B00B B00D 37.5(3) . . . . ?
B005 B006 B00B B00E -21.8(4) . . . . ?
B005 B006 B00C B005 44.4(3) . . . 3_566 ?
B005 B006 B00C B007 -111.1(3) . . . . ?
B005 B006 B00C B009 -58.3(2) . . . . ?
B005 B008 B009 B007 78.4(3) . . . . ?
B005 B008 B009 B00C 19.0(3) . . . . ?
B005 B008 B009 B00D 124.8(3) . . . . ?
B005 B008 B00D K001 171.6(2) . . . 2_646 ?
B005 B008 B00D B007 -2.4(3) . . . . ?
B005 B008 B00D B009 -48.2(3) . . . . ?
B005 B008 B00D B00B 56.5(3) . . . . ?
B005 B008 B00D B00E 105.7(3) . . . . ?
B005 B008 B00E K001 -160.9(2) . . . 2_646 ?
B005 B008 B00E K001 68.9(5) . . . . ?
B005 B008 B00E B00A 21.5(3) . . . . ?
B005 B008 B00E B00B -35.4(4) . . . . ?
B005 B008 B00E B00D -92.1(3) . . . . ?
B005 B009 B00C B005 -44.8(3) . . . 3_566 ?
B005 B009 B00C B006 58.2(2) . . . . ?
B005 B009 B00C B007 111.0(3) . . . . ?
B005 B009 B00D K001 -123.8(2) . . . 3_666 ?
B005 B009 B00D K001 114.0(3) . . . 2_646 ?
B005 B009 B00D B007 -79.5(3) . . . . ?
B005 B009 B00D B008 46.2(2) . . . . ?
B005 B009 B00D B00B -37.2(3) . . . . ?
B005 B009 B00D B00E 22.6(4) . . . . ?
B005 B00A B00B B006 48.1(3) . . . . ?
B005 B00A B00B B007 2.2(3) . . . . ?
B005 B00A B00B B00D -56.7(3) . . . . ?
B005 B00A B00B B00E -104.9(3) . . . . ?
B005 B00A B00E K001 -176.8(2) . . . . ?
B005 B00A B00E B008 -21.3(3) . . . . ?
B005 B00A B00E B00B 92.1(3) . . . . ?
B005 B00A B00E B00D 36.1(4) . . . . ?
B006 B005 B008 B009 -83.3(3) . . . . ?
B006 B005 B008 B00A 44.0(2) . . . . ?
B006 B005 B008 B00D -37.0(3) . . . . ?
B006 B005 B008 B00E 23.2(4) . . . . ?
B006 B005 B009 B007 -1.7(2) . . . . ?
B006 B005 B009 B008 104.6(3) . . . . ?
B006 B005 B009 B00C -53.6(2) . . . . ?
B006 B005 B009 B00D 57.7(3) . . . . ?
B006 B005 B00A B008 -126.8(3) . . . . ?
B006 B005 B00A B00B -46.2(2) . . . . ?
B006 B005 B00A B00E -106.3(3) . . . . ?
B006 B005 B00C B005 -124.4(3) . . . 3_566 ?
B006 B005 B00C B007 55.9(2) . . . . ?
B006 B005 B00C B009 111.8(3) . . . . ?
B006 B007 B009 B005 1.8(3) . . . . ?
B006 B007 B009 B008 -56.2(3) . . . . ?
B006 B007 B009 B00C 51.7(2) . . . . ?
B006 B007 B009 B00D -102.7(3) . . . . ?
B006 B007 B00B B00A 45.5(2) . . . . ?
B006 B007 B00B B00D 130.7(3) . . . . ?
B006 B007 B00B B00E 105.2(3) . . . . ?
B006 B007 B00C B005 -58.2(3) . . . . ?
B006 B007 B00C B005 -58.7(7) . . . 3_566 ?
B006 B007 B00C B009 -116.6(3) . . . . ?
B006 B007 B00D K001 -130.7(2) . . . 3_666 ?
B006 B007 B00D K001 -119.3(7) . . . 2_646 ?
B006 B007 B00D B008 43.1(3) . . . . ?
B006 B007 B00D B009 88.5(3) . . . . ?
B006 B007 B00D B00B -41.7(2) . . . . ?
B006 B007 B00D B00E -16.0(4) . . . . ?
B006 B00A B00B B007 -45.9(2) . . . . ?
B006 B00A B00B B00D -104.8(3) . . . . ?
B006 B00A B00B B00E -153.0(3) . . . . ?
B006 B00A B00E K001 116.1(2) . . . . ?
B006 B00A B00E B008 -88.4(3) . . . . ?
B006 B00A B00E B00B 25.0(3) . . . . ?
B006 B00A B00E B00D -31.0(4) . . . . ?
B006 B00B B00D K001 118.6(2) . . . 3_666 ?
B006 B00B B00D K001 -158.9(2) . . . 2_646 ?
B006 B00B B00D B007 42.8(2) . . . . ?
B006 B00B B00D B008 -59.1(3) . . . . ?
B006 B00B B00D B009 -0.2(3) . . . . ?
B006 B00B B00D B00E -108.4(3) . . . . ?
B006 B00B B00E K001 147.7(2) . . . 2_646 ?
B006 B00B B00E K001 -110.8(3) . . . . ?
B006 B00B B00E B008 36.3(4) . . . . ?
B006 B00B B00E B00A -25.2(3) . . . . ?
B006 B00B B00E B00D 91.8(3) . . . . ?
B007 B006 B00A B005 -78.2(3) . . . . ?
B007 B006 B00A B008 -34.6(3) . . . . ?
B007 B006 B00A B00B 46.3(2) . . . . ?
B007 B006 B00A B00E 21.6(4) . . . . ?
B007 B006 B00B B00A -126.0(3) . . . . ?
B007 B006 B00B B00D -42.0(3) . . . . ?
B007 B006 B00B B00E -101.4(3) . . . . ?
B007 B006 B00C B005 155.5(3) . . . 3_566 ?
B007 B006 B00C B005 111.1(3) . . . . ?
B007 B006 B00C B009 52.8(2) . . . . ?
B007 B009 B00C B005 -155.8(3) . . . 3_566 ?
B007 B009 B00C B005 -111.0(3) . . . . ?
B007 B009 B00C B006 -52.8(2) . . . . ?
B007 B009 B00D K001 -44.3(2) . . . 3_666 ?
B007 B009 B00D K001 -166.5(4) . . . 2_646 ?
B007 B009 B00D B008 125.8(3) . . . . ?
B007 B009 B00D B00B 42.4(3) . . . . ?
B007 B009 B00D B00E 102.1(3) . . . . ?
B007 B00B B00D K001 75.83(17) . . . 3_666 ?
B007 B00B B00D K001 158.3(2) . . . 2_646 ?
B007 B00B B00D B008 -101.9(3) . . . . ?
B007 B00B B00D B009 -43.0(2) . . . . ?
B007 B00B B00D B00E -151.2(3) . . . . ?
B007 B00B B00E K001 82.2(3) . . . 2_646 ?
B007 B00B B00E K001 -176.4(2) . . . . ?
B007 B00B B00E B008 -29.3(4) . . . . ?
B007 B00B B00E B00A -90.8(3) . . . . ?
B007 B00B B00E B00D 26.2(3) . . . . ?
B007 B00D B00E K001 -159.7(3) . . . 2_646 ?
B007 B00D B00E K001 -71.0(5) . . . . ?
B007 B00D B00E B008 89.6(3) . . . . ?
B007 B00D B00E B00A 28.1(4) . . . . ?
B007 B00D B00E B00B -26.4(3) . . . . ?
B008 B005 B006 B007 58.6(3) . . . . ?
B008 B005 B006 B00A -47.9(2) . . . . ?
B008 B005 B006 B00B -0.9(3) . . . . ?
B008 B005 B006 B00C 110.4(3) . . . . ?
B008 B005 B009 B007 -106.3(3) . . . . ?
B008 B005 B009 B00C -158.2(3) . . . . ?
B008 B005 B009 B00D -47.0(2) . . . . ?
B008 B005 B00A B006 126.8(3) . . . . ?
B008 B005 B00A B00B 80.7(3) . . . . ?
B008 B005 B00A B00E 20.5(3) . . . . ?
B008 B005 B00C B005 143.8(4) . . . 3_566 ?
B008 B005 B00C B006 -91.7(3) . . . . ?
B008 B005 B00C B007 -35.9(4) . . . . ?
B008 B005 B00C B009 20.1(3) . . . . ?
B008 B009 B00C B005 -64.9(3) . . . 3_566 ?
B008 B009 B00C B005 -20.1(3) . . . . ?
B008 B009 B00C B006 38.0(3) . . . . ?
B008 B009 B00C B007 90.9(3) . . . . ?
B008 B009 B00D K001 -170.1(3) . . . 3_666 ?
B008 B009 B00D K001 67.8(3) . . . 2_646 ?
B008 B009 B00D B007 -125.8(3) . . . . ?
B008 B009 B00D B00B -83.4(3) . . . . ?
B008 B009 B00D B00E -23.6(3) . . . . ?
B008 B00A B00B B006 104.6(3) . . . . ?
B008 B00A B00B B007 58.7(3) . . . . ?
B008 B00A B00B B00D -0.2(2) . . . . ?
B008 B00A B00B B00E -48.4(2) . . . . ?
B008 B00A B00E K001 -155.5(2) . . . . ?
B008 B00A B00E B00B 113.4(3) . . . . ?
B008 B00A B00E B00D 57.4(3) . . . . ?
B008 B00D B00E K001 110.7(2) . . . 2_646 ?
B008 B00D B00E K001 -160.6(5) . . . . ?
B008 B00D B00E B00A -61.5(3) . . . . ?
B008 B00D B00E B00B -116.0(3) . . . . ?
B009 B005 B006 B007 1.7(2) . . . . ?
B009 B005 B006 B00A -104.9(2) . . . . ?
B009 B005 B006 B00B -57.8(3) . . . . ?
B009 B005 B006 B00C 53.4(2) . . . . ?
B009 B005 B008 B00A 127.3(3) . . . . ?
B009 B005 B008 B00D 46.3(2) . . . . ?
B009 B005 B008 B00E 106.5(3) . . . . ?
B009 B005 B00A B006 83.2(2) . . . . ?
B009 B005 B00A B008 -43.6(2) . . . . ?
B009 B005 B00A B00B 37.1(3) . . . . ?
B009 B005 B00A B00E -23.1(3) . . . . ?
B009 B005 B00C B005 123.8(3) . . . 3_566 ?
B009 B005 B00C B006 -111.8(3) . . . . ?
B009 B005 B00C B007 -55.9(2) . . . . ?
B009 B007 B00B B006 -88.4(3) . . . . ?
B009 B007 B00B B00A -43.0(3) . . . . ?
B009 B007 B00B B00D 42.3(2) . . . . ?
B009 B007 B00B B00E 16.8(3) . . . . ?
B009 B007 B00C B005 57.9(7) . . . 3_566 ?
B009 B007 B00C B005 58.4(3) . . . . ?
B009 B007 B00C B006 116.6(3) . . . . ?
B009 B007 B00D K001 140.8(2) . . . 3_666 ?
B009 B007 B00D K001 152.2(7) . . . 2_646 ?
B009 B007 B00D B008 -45.4(2) . . . . ?
B009 B007 B00D B00B -130.2(3) . . . . ?
B009 B007 B00D B00E -104.5(3) . . . . ?
B009 B008 B00D K001 -140.2(2) . . . 2_646 ?
B009 B008 B00D B007 45.8(3) . . . . ?
B009 B008 B00D B00B 104.8(3) . . . . ?
B009 B008 B00D B00E 153.9(3) . . . . ?
B009 B008 B00E K001 -93.2(3) . . . 2_646 ?
B009 B008 B00E K001 136.7(4) . . . . ?
B009 B008 B00E B00A 89.2(3) . . . . ?
B009 B008 B00E B00B 32.3(4) . . . . ?
B009 B008 B00E B00D -24.3(3) . . . . ?
B009 B00D B00E K001 -136.4(4) . . . . ?
B009 B00D B00E K001 134.9(3) . . . 2_646 ?
B009 B00D B00E B008 24.2(3) . . . . ?
B009 B00D B00E B00A -37.3(4) . . . . ?
B009 B00D B00E B00B -91.8(3) . . . . ?
B00A B005 B006 B007 106.6(3) . . . . ?
B00A B005 B006 B00B 47.1(3) . . . . ?
B00A B005 B006 B00C 158.3(3) . . . . ?
B00A B005 B008 B009 -127.3(3) . . . . ?
B00A B005 B008 B00D -81.0(3) . . . . ?
B00A B005 B008 B00E -20.8(3) . . . . ?
B00A B005 B009 B007 -58.7(3) . . . . ?
B00A B005 B009 B008 47.6(2) . . . . ?
B00A B005 B009 B00C -110.6(3) . . . . ?
B00A B005 B009 B00D 0.6(3) . . . . ?
B00A B005 B00C B005 -144.5(4) . . . 3_566 ?
B00A B005 B00C B006 -20.0(3) . . . . ?
B00A B005 B00C B007 35.8(4) . . . . ?
B00A B005 B00C B009 91.7(3) . . . . ?
B00A B006 B007 K001 -87.1(3) . . . 3_666 ?
B00A B006 B007 B009 56.3(3) . . . . ?
B00A B006 B007 B00B -46.3(3) . . . . ?
B00A B006 B007 B00C 107.9(3) . . . . ?
B00A B006 B007 B00D -3.0(3) . . . . ?
B00A B006 B00B B007 126.0(3) . . . . ?
B00A B006 B00B B00D 84.0(3) . . . . ?
B00A B006 B00B B00E 24.7(3) . . . . ?
B00A B006 B00C B005 64.5(3) . . . 3_566 ?
B00A B006 B00C B005 20.1(3) . . . . ?
B00A B006 B00C B007 -91.0(3) . . . . ?
B00A B006 B00C B009 -38.2(3) . . . . ?
B00A B008 B009 B005 -43.6(2) . . . . ?
B00A B008 B009 B007 34.8(3) . . . . ?
B00A B008 B009 B00C -24.5(3) . . . . ?
B00A B008 B009 B00D 81.2(3) . . . . ?
B00A B008 B00D K001 114.84(18) . . . 2_646 ?
B00A B008 B00D B007 -59.1(3) . . . . ?
B00A B008 B00D B009 -105.0(3) . . . . ?
B00A B008 B00D B00B -0.2(2) . . . . ?
B00A B008 B00D B00E 48.9(2) . . . . ?
B00A B008 B00E K001 177.6(3) . . . 2_646 ?
B00A B008 B00E K001 47.5(4) . . . . ?
B00A B008 B00E B00B -56.9(3) . . . . ?
B00A B008 B00E B00D -113.5(3) . . . . ?
B00A B00B B00D K001 -99.5(2) . . . 2_646 ?
B00A B00B B00D K001 177.9(2) . . . 3_666 ?
B00A B00B B00D B007 102.1(3) . . . . ?
B00A B00B B00D B008 0.2(3) . . . . ?
B00A B00B B00D B009 59.2(3) . . . . ?
B00A B00B B00D B00E -49.0(2) . . . . ?
B00A B00B B00E K001 172.9(3) . . . 2_646 ?
B00A B00B B00E K001 -85.6(2) . . . . ?
B00A B00B B00E B008 61.5(3) . . . . ?
B00A B00B B00E B00D 117.0(3) . . . . ?
B00B B006 B007 K001 -40.8(3) . . . 3_666 ?
B00B B006 B007 B009 102.7(3) . . . . ?
B00B B006 B007 B00C 154.3(3) . . . . ?
B00B B006 B007 B00D 43.3(3) . . . . ?
B00B B006 B00A B005 -124.6(3) . . . . ?
B00B B006 B00A B008 -81.0(3) . . . . ?
B00B B006 B00A B00E -24.8(3) . . . . ?
B00B B006 B00C B005 131.1(3) . . . 3_566 ?
B00B B006 B00C B005 86.7(3) . . . . ?
B00B B006 B00C B007 -24.4(3) . . . . ?
B00B B006 B00C B009 28.3(3) . . . . ?
B00B B007 B009 B005 60.7(3) . . . . ?
B00B B007 B009 B008 2.8(3) . . . . ?
B00B B007 B009 B00C 110.6(3) . . . . ?
B00B B007 B009 B00D -43.7(3) . . . . ?
B00B B007 B00C B005 -34.7(8) . . . 3_566 ?
B00B B007 B00C B005 -34.2(4) . . . . ?
B00B B007 B00C B006 24.0(3) . . . . ?
B00B B007 B00C B009 -92.6(3) . . . . ?
B00B B007 B00D K001 -77.6(7) . . . 2_646 ?
B00B B007 B00D K001 -88.98(18) . . . 3_666 ?
B00B B007 B00D B008 84.9(3) . . . . ?
B00B B007 B00D B009 130.2(3) . . . . ?
B00B B007 B00D B00E 25.8(3) . . . . ?
B00B B00A B00E K001 91.1(2) . . . . ?
B00B B00A B00E B008 -113.4(3) . . . . ?
B00B B00A B00E B00D -56.0(3) . . . . ?
B00B B00D B00E K001 -44.6(4) . . . . ?
B00B B00D B00E K001 -133.4(2) . . . 2_646 ?
B00B B00D B00E B008 116.0(3) . . . . ?
B00B B00D B00E B00A 54.5(3) . . . . ?
B00C B005 B006 B007 -51.7(2) . . . . ?
B00C B005 B006 B007 -161.4(4) 3_566 . . . ?
B00C B005 B006 B00A 92.0(4) 3_566 . . . ?
B00C B005 B006 B00A -158.3(3) . . . . ?
B00C B005 B006 B00B -111.2(3) . . . . ?
B00C B005 B006 B00B 139.1(4) 3_566 . . . ?
B00C B005 B006 B00C -109.7(4) 3_566 . . . ?
B00C B005 B008 B009 127.2(3) 3_566 . . . ?
B00C B005 B008 B009 -20.6(3) . . . . ?
B00C B005 B008 B00A -105.4(3) 3_566 . . . ?
B00C B005 B008 B00A 106.7(3) . . . . ?
B00C B005 B008 B00D 25.8(4) . . . . ?
B00C B005 B008 B00D 173.6(3) 3_566 . . . ?
B00C B005 B008 B00E -126.3(3) 3_566 . . . ?
B00C B005 B008 B00E 85.9(4) . . . . ?
B00C B005 B009 B007 51.9(2) . . . . ?
B00C B005 B009 B007 161.5(3) 3_566 . . . ?
B00C B005 B009 B008 158.2(3) . . . . ?
B00C B005 B009 B008 -92.2(4) 3_566 . . . ?
B00C B005 B009 B00C 109.6(4) 3_566 . . . ?
B00C B005 B009 B00D 111.3(3) . . . . ?
B00C B005 B009 B00D -139.1(3) 3_566 . . . ?
B00C B005 B00A B006 20.6(3) . . . . ?
B00C B005 B00A B006 -127.8(3) 3_566 . . . ?
B00C B005 B00A B008 -106.2(3) . . . . ?
B00C B005 B00A B008 105.4(3) 3_566 . . . ?
B00C B005 B00A B00B -173.9(3) 3_566 . . . ?
B00C B005 B00A B00B -25.6(4) . . . . ?
B00C B005 B00A B00E 125.9(3) 3_566 . . . ?
B00C B005 B00A B00E -85.7(4) . . . . ?
B00C B005 B00C B005 0.000(0) 3_566 . . 3_566 ?
B00C B005 B00C B006 124.4(3) 3_566 . . . ?
B00C B005 B00C B007 -179.7(3) 3_566 . . . ?
B00C B005 B00C B009 -123.8(3) 3_566 . . . ?
B00C B006 B007 K001 165.0(3) . . . 3_666 ?
B00C B006 B007 B009 -51.6(2) . . . . ?
B00C B006 B007 B00B -154.3(3) . . . . ?
B00C B006 B007 B00D -110.9(3) . . . . ?
B00C B006 B00A B005 -19.0(3) . . . . ?
B00C B006 B00A B008 24.7(3) . . . . ?
B00C B006 B00A B00B 105.6(3) . . . . ?
B00C B006 B00A B00E 80.9(4) . . . . ?
B00C B006 B00B B007 23.4(3) . . . . ?
B00C B006 B00B B00A -102.6(3) . . . . ?
B00C B006 B00B B00D -18.6(4) . . . . ?
B00C B006 B00B B00E -78.0(4) . . . . ?
B00C B007 B009 B005 -49.9(2) . . . . ?
B00C B007 B009 B008 -107.9(3) . . . . ?
B00C B007 B009 B00D -154.4(3) . . . . ?
B00C B007 B00B B006 -24.6(3) . . . . ?
B00C B007 B00B B00A 20.9(4) . . . . ?
B00C B007 B00B B00D 106.1(3) . . . . ?
B00C B007 B00B B00E 80.6(4) . . . . ?
B00C B007 B00D K001 165.4(3) . . . 3_666 ?
B00C B007 B00D K001 176.8(6) . . . 2_646 ?
B00C B007 B00D B008 -20.8(4) . . . . ?
B00C B007 B00D B009 24.6(3) . . . . ?
B00C B007 B00D B00B -105.7(3) . . . . ?
B00C B007 B00D B00E -79.9(4) . . . . ?
B00C B009 B00D K001 170.2(2) . . . 2_646 ?
B00C B009 B00D K001 -67.7(3) . . . 3_666 ?
B00C B009 B00D B007 -23.4(3) . . . . ?
B00C B009 B00D B008 102.4(3) . . . . ?
B00C B009 B00D B00B 19.0(4) . . . . ?
B00C B009 B00D B00E 78.8(4) . . . . ?
B00D B007 B009 B005 104.5(3) . . . . ?
B00D B007 B009 B008 46.5(2) . . . . ?
B00D B007 B009 B00C 154.4(3) . . . . ?
B00D B007 B00B B006 -130.7(3) . . . . ?
B00D B007 B00B B00A -85.3(3) . . . . ?
B00D B007 B00B B00E -25.5(3) . . . . ?
B00D B007 B00C B005 33.8(8) . . . 3_566 ?
B00D B007 B00C B005 34.4(4) . . . . ?
B00D B007 B00C B006 92.6(3) . . . . ?
B00D B007 B00C B009 -24.1(3) . . . . ?
B00D B008 B009 B005 -124.8(3) . . . . ?
B00D B008 B009 B007 -46.4(2) . . . . ?
B00D B008 B009 B00C -105.7(3) . . . . ?
B00D B008 B00E K001 -68.9(2) . . . 2_646 ?
B00D B008 B00E K001 161.0(5) . . . . ?
B00D B008 B00E B00A 113.5(3) . . . . ?
B00D B008 B00E B00B 56.7(3) . . . . ?
B00D B009 B00C B005 -131.5(3) . . . 3_566 ?
B00D B009 B00C B005 -86.7(3) . . . . ?
B00D B009 B00C B006 -28.5(3) . . . . ?
B00D B009 B00C B007 24.3(3) . . . . ?
B00D B00B B00E K001 157.3(2) . . . . ?
B00D B00B B00E K001 55.9(2) . . . 2_646 ?
B00D B00B B00E B008 -55.5(3) . . . . ?
B00D B00B B00E B00A -117.0(3) . . . . ?
B00E B008 B009 B005 -100.8(3) . . . . ?
B00E B008 B009 B007 -22.5(4) . . . . ?
B00E B008 B009 B00C -81.8(4) . . . . ?
B00E B008 B009 B00D 24.0(3) . . . . ?
B00E B008 B00D K001 65.9(2) . . . 2_646 ?
B00E B008 B00D B007 -108.0(3) . . . . ?
B00E B008 B00D B009 -153.9(3) . . . . ?
B00E B008 B00D B00B -49.1(2) . . . . ?
B00E B00A B00B B006 153.0(3) . . . . ?
B00E B00A B00B B007 107.1(3) . . . . ?
B00E B00A B00B B00D 48.2(3) . . . . ?
B00E B00B B00D K001 -133.0(2) . . . 3_666 ?
B00E B00B B00D K001 -50.5(2) . . . 2_646 ?
B00E B00B B00D B007 151.2(3) . . . . ?
B00E B00B B00D B008 49.3(2) . . . . ?
B00E B00B B00D B009 108.2(3) . . . . ?
